data_4519154
loop_
_publ_author_name
'Cao, Hou-ji'
'Chen, Meng'
'Sun, Fangxiang'
'Zhao, Yue'
'Lu, Changsheng'
'Zhang, Xiaolei'
'Shi, Zhuangzhi'
'Yan, Hong'

_publ_section_title
;
 Variable Metal Chelation Modes and Activation Sequence in Pd-Catalyzed
 B--H Poly-arylation of Carboranes
;
_journal_issue 22
_journal_name_full 'ACS Catalysis'
_journal_page_first 14047
_journal_page_last 14057
_journal_paper_doi 10.1021/acscatal.1c04473
_journal_volume 11
_journal_year 2021
_chemical_formula_moiety '2(C33 H29 B10 F4 N O)'
_chemical_formula_sum 'C66 H58 B20 F8 N2 O2'
_chemical_formula_weight 1279.34
_space_group_crystal_system triclinic
_space_group_IT_number 2
_space_group_name_Hall '-P 1'
_space_group_name_H-M_alt 'P -1'
_atom_sites_solution_hydrogens mixed
_audit_creation_date 2020-11-21
_audit_creation_method
;
Olex2 1.2-beta
(compiled 2018.05.29 svn.r3508 for OlexSys, GUI svn.r5506)
;
_cell_angle_alpha 90.090(9)
_cell_angle_beta 87.216(10)
_cell_angle_gamma 88.784(11)
_cell_formula_units_Z 2
_cell_length_a 10.804(5)
_cell_length_b 11.906(5)
_cell_length_c 25.209(11)
_cell_measurement_reflns_used 5280
_cell_measurement_temperature 296(2)
_cell_measurement_theta_max 26.92
_cell_measurement_theta_min 2.43
_cell_volume 3238(2)
_computing_cell_refinement 'SAINT v8.34A (Bruker, 2013)'
_computing_data_reduction 'SAINT v8.34A (Bruker, 2013)'
_computing_molecular_graphics 'Olex2 (Dolomanov et al., 2009)'
_computing_publication_material 'Olex2 (Dolomanov et al., 2009)'
_computing_structure_refinement 'ShelXL (Sheldrick, 2015)'
_computing_structure_solution 'SHELXT 2014/5 (Sheldrick, 2014)'
_diffrn_ambient_temperature 296.15
_diffrn_detector 'Bruker APEX2 area detector'
_diffrn_detector_area_resol_mean 7.9
_diffrn_detector_type 'CCD area detector'
_diffrn_measured_fraction_theta_full 0.974
_diffrn_measured_fraction_theta_max 0.974
_diffrn_measurement_device 'three-circle diffractometer'
_diffrn_measurement_device_type 'Bruker SMART APEX2 area detector'
_diffrn_measurement_method '\w and \f scans'
_diffrn_radiation_monochromator 'mirror optics'
_diffrn_radiation_probe x-ray
_diffrn_radiation_type MoK\a
_diffrn_radiation_wavelength 0.71073
_diffrn_reflns_av_R_equivalents 0.0671
_diffrn_reflns_av_unetI/netI 0.1402
_diffrn_reflns_Laue_measured_fraction_full 0.974
_diffrn_reflns_Laue_measured_fraction_max 0.974
_diffrn_reflns_limit_h_max 11
_diffrn_reflns_limit_h_min -12
_diffrn_reflns_limit_k_max 13
_diffrn_reflns_limit_k_min -12
_diffrn_reflns_limit_l_max 29
_diffrn_reflns_limit_l_min -28
_diffrn_reflns_number 15319
_diffrn_reflns_point_group_measured_fraction_full 0.974
_diffrn_reflns_point_group_measured_fraction_max 0.974
_diffrn_reflns_theta_full 24.199
_diffrn_reflns_theta_max 24.199
_diffrn_reflns_theta_min 2.352
_diffrn_source 'microfocus sealed X-ray tube'
_diffrn_source_type 'Incoatec I\ms'
_diffrn_standards_number 0
_exptl_absorpt_coefficient_mu 0.089
_exptl_absorpt_correction_T_max 0.7456
_exptl_absorpt_correction_T_min 0.4853
_exptl_absorpt_correction_type multi-scan
_exptl_absorpt_process_details
;
SADABS-2014/5 (Bruker,2014/5) was used for absorption correction.
wR2(int) was 0.1228 before and 0.0707 after correction.
The Ratio of minimum to maximum transmission is 0.6509.
The \l/2 correction factor is 0.00150.
;
_exptl_crystal_colour colourless
_exptl_crystal_colour_primary colourless
_exptl_crystal_density_diffrn 1.312
_exptl_crystal_description block
_exptl_crystal_F_000 1312
_exptl_crystal_size_max 0.18
_exptl_crystal_size_mid 0.15
_exptl_crystal_size_min 0.13
_refine_diff_density_max 0.476
_refine_diff_density_min -0.450
_refine_diff_density_rms 0.102
_refine_ls_extinction_method none
_refine_ls_goodness_of_fit_ref 1.071
_refine_ls_hydrogen_treatment mixed
_refine_ls_matrix_type full
_refine_ls_number_parameters 894
_refine_ls_number_reflns 10141
_refine_ls_number_restraints 1
_refine_ls_restrained_S_all 1.071
_refine_ls_R_factor_all 0.2215
_refine_ls_R_factor_gt 0.1538
_refine_ls_shift/su_max 0.000
_refine_ls_shift/su_mean 0.000
_refine_ls_structure_factor_coef Fsqd
_refine_ls_weighting_details 'w=1/[\s^2^(Fo^2^)+(0.0979P)^2^+33.1374P] where P=(Fo^2^+2Fc^2^)/3'
_refine_ls_weighting_scheme calc
_refine_ls_wR_factor_gt 0.3544
_refine_ls_wR_factor_ref 0.3904
_reflns_Friedel_coverage 0.000
_reflns_number_gt 5707
_reflns_number_total 10141
_reflns_threshold_expression 'I > 2\s(I)'
_cod_data_source_file cs1c04473_si_002.cif
_cod_data_source_block 13k
_cod_database_code 4519154
_shelx_shelxl_version_number 2016/6
_shelx_space_group_comment
;
The symmetry employed for this shelxl refinement is uniquely defined
by the following loop, which should always be used as a source of
symmetry information in preference to the above space-group names.
They are only intended as comments.
;
_shelx_estimated_absorpt_t_max 0.989
_shelx_estimated_absorpt_t_min 0.984
_olex2_refinement_description
;
1. Fixed Uiso
 At 1.2 times of:
  All C(H) groups, H11B of B11A, H10A of B10A, H12B of B12A, H8AA of B8A,
  H9AA of B9A, H9 of B9, H10 of B10, H8 of B8, H7 of B7, H12 of B12, H11 of B11,
   H7AA of B7A
 At 1.5 times of:
  H1A of B12A
2. Rigid bond restraints
 O1, C5
 with sigma for 1-2 distances of 0.0001 and sigma for 1-3 distances of 0.0001
3.a Aromatic/amide H refined with riding coordinates:
 C6(H6), C7(H7A), C8(H8A), C9(H9A), C11(H11A), C12(H12A), C14(H14), C15(H15),
 C17(H17), C18(H18), C20(H20), C21(H21), C23(H23), C24(H24), C26(H26), C27(H27),
  C29(H29), C30(H30), C32(H32), C33(H33), C3A(H3A), C6A(H6A), C7A(H7AB),
 C8A(H8AB), C9A(H9AB), C11A(H11C), C12A(H12C), C14A(H14A), C15A(H15A),
 C17A(H17A), C18A(H18A), C20A(H20A), C21A(H21A), C23A(H23A), C24A(H24A),
 C26A(H26A), C27A(H27A), C29A(H29A), C30A(H30A), C32A(H32A), C33A(H33A)
3.b Boron cage BH refined with riding coordinates:
 C2(H2), B7(H7), B8(H8), B9(H9), B10(H10), B11(H11), B12(H12), C2A(H2A),
 B7A(H7AA), B8A(H8AA), B9A(H9AA), B10A(H10A), B11A(H11B), B12A(H12B)
;
_olex2_submission_special_instructions 'No special instructions were received'

loop_
_space_group_symop_operation_xyz
'x, y, z'
'-x, -y, -z'

loop_
_atom_site_label
_atom_site_type_symbol
_atom_site_fract_x
_atom_site_fract_y
_atom_site_fract_z
_atom_site_U_iso_or_equiv
_atom_site_adp_type
_atom_site_occupancy
_atom_site_site_symmetry_order
_atom_site_calc_flag
_atom_site_refinement_flags_posn
_atom_site_refinement_flags_adp
_atom_site_refinement_flags_occupancy
_atom_site_disorder_assembly
_atom_site_disorder_group
F1 F 1.0402(6) 0.7016(5) 1.0302(2) 0.0579(16) Uani 1 1 d . . . . .
F2 F 1.0919(6) 0.7135(7) 0.7103(3) 0.080(2) Uani 1 1 d . . . . .
F3 F 0.4348(8) 0.9459(6) 0.6239(2) 0.079(2) Uani 1 1 d . . . . .
F4 F 0.0277(7) 1.0517(6) 0.9099(3) 0.084(2) Uani 1 1 d . . . . .
O1 O 0.3851(7) 1.0710(6) 0.9399(3) 0.057(2) Uani 1 1 d . U . . .
H1 H 0.363(10) 0.996(10) 0.928(4) 0.06(3) Uiso 1 1 d . . . . .
N1 N 0.5448(7) 0.8995(6) 0.9126(3) 0.0355(18) Uani 1 1 d . . . . .
C1 C 0.5546(9) 0.7224(8) 0.8669(4) 0.039(2) Uani 1 1 d . . . . .
C2 C 0.4842(10) 0.6585(8) 0.9175(4) 0.042(2) Uani 1 1 d . . . . .
H2 H 0.468481 0.702917 0.955573 0.051 Uiso 1 1 calc R . . . .
C3 C 0.5929(10) 0.8375(8) 0.8760(4) 0.032(2) Uani 1 1 d . . . . .
H3 H 0.645(7) 0.862(6) 0.856(3) 0.00(2) Uiso 1 1 d . . . . .
C4 C 0.5938(9) 1.0074(7) 0.9212(3) 0.036(2) Uani 1 1 d . . . . .
C5 C 0.5056(9) 1.0917(7) 0.9340(3) 0.0326(18) Uani 1 1 d . U . . .
C6 C 0.5466(10) 1.2006(8) 0.9403(4) 0.041(2) Uani 1 1 d . . . . .
H6 H 0.488978 1.257799 0.948531 0.049 Uiso 1 1 calc R . . . .
C7 C 0.6652(10) 1.2250(8) 0.9349(4) 0.043(3) Uani 1 1 d . . . . .
H7A H 0.689525 1.298990 0.938148 0.052 Uiso 1 1 calc R . . . .
C8 C 0.7540(10) 1.1402(8) 0.9243(5) 0.055(3) Uani 1 1 d . . . . .
H8A H 0.837754 1.156848 0.922868 0.066 Uiso 1 1 calc R . . . .
C9 C 0.7169(10) 1.0306(8) 0.9160(4) 0.052(3) Uani 1 1 d . . . . .
H9A H 0.775089 0.974123 0.907146 0.063 Uiso 1 1 calc R . . . .
C10 C 0.7445(9) 0.6451(7) 0.9373(3) 0.033(2) Uani 1 1 d . . . . .
C11 C 0.7395(10) 0.7267(7) 0.9759(4) 0.042(2) Uani 1 1 d . . . . .
H11A H 0.667390 0.770308 0.980809 0.050 Uiso 1 1 calc R . . . .
C12 C 0.8372(10) 0.7467(8) 1.0078(4) 0.042(2) Uani 1 1 d . . . . .
H12A H 0.831429 0.802342 1.033790 0.050 Uiso 1 1 calc R . . . .
C13 C 0.9423(9) 0.6825(8) 0.9999(4) 0.039(2) Uani 1 1 d . . . . .
C14 C 0.9528(10) 0.6032(8) 0.9612(4) 0.043(2) Uani 1 1 d . . . . .
H14 H 1.027060 0.563241 0.955202 0.052 Uiso 1 1 calc R . . . .
C15 C 0.8557(11) 0.5820(8) 0.9313(4) 0.049(3) Uani 1 1 d . . . . .
H15 H 0.862488 0.524637 0.906175 0.058 Uiso 1 1 calc R . . . .
C16 C 0.7623(10) 0.6636(7) 0.7962(3) 0.037(2) Uani 1 1 d . . . . .
C17 C 0.8599(10) 0.7192(7) 0.8182(4) 0.040(2) Uani 1 1 d . . . . .
H17 H 0.850877 0.744075 0.853211 0.048 Uiso 1 1 calc R . . . .
C18 C 0.9713(11) 0.7387(8) 0.7891(4) 0.052(3) Uani 1 1 d . . . . .
H18 H 1.036394 0.775993 0.803704 0.063 Uiso 1 1 calc R . . . .
C19 C 0.9786(12) 0.6993(10) 0.7376(5) 0.060(3) Uani 1 1 d . . . . .
C20 C 0.8887(11) 0.6509(9) 0.7139(4) 0.051(3) Uani 1 1 d . . . . .
H20 H 0.898561 0.631299 0.678162 0.061 Uiso 1 1 calc R . . . .
C21 C 0.7795(11) 0.6290(8) 0.7421(4) 0.050(3) Uani 1 1 d . . . . .
H21 H 0.716757 0.591630 0.725787 0.060 Uiso 1 1 calc R . . . .
C22 C 0.4805(10) 0.7567(8) 0.7581(4) 0.043(3) Uani 1 1 d . . . . .
C23 C 0.5577(12) 0.8468(8) 0.7447(4) 0.053(3) Uani 1 1 d . . . . .
H23 H 0.622031 0.864267 0.766332 0.064 Uiso 1 1 calc R . . . .
C24 C 0.5389(12) 0.9093(8) 0.7000(4) 0.053(3) Uani 1 1 d . . . . .
H24 H 0.588125 0.970849 0.692109 0.064 Uiso 1 1 calc R . . . .
C25 C 0.4497(12) 0.8815(9) 0.6678(4) 0.052(3) Uani 1 1 d . . . . .
C26 C 0.3742(13) 0.7958(10) 0.6778(4) 0.070(4) Uani 1 1 d . . . . .
H26 H 0.313224 0.778127 0.654612 0.084 Uiso 1 1 calc R . . . .
C27 C 0.3888(11) 0.7354(9) 0.7226(4) 0.050(3) Uani 1 1 d . . . . .
H27 H 0.334993 0.676922 0.730082 0.060 Uiso 1 1 calc R . . . .
C28 C 0.2952(8) 0.8018(7) 0.8790(4) 0.032(2) Uani 1 1 d . . . . .
C29 C 0.2634(11) 0.8807(8) 0.8415(4) 0.055(3) Uani 1 1 d . . . . .
H29 H 0.303481 0.876916 0.807999 0.067 Uiso 1 1 calc R . . . .
C30 C 0.1749(13) 0.9650(10) 0.8512(5) 0.073(4) Uani 1 1 d . . . . .
H30 H 0.156726 1.017932 0.825441 0.087 Uiso 1 1 calc R . . . .
C31 C 0.1163(10) 0.9671(9) 0.8995(5) 0.056(3) Uani 1 1 d . . . . .
C32 C 0.1411(12) 0.8945(10) 0.9388(5) 0.071(4) Uani 1 1 d . . . . .
H32 H 0.101279 0.900884 0.972284 0.085 Uiso 1 1 calc R . . . .
C33 C 0.2287(11) 0.8098(9) 0.9272(5) 0.061(3) Uani 1 1 d . . . . .
H33 H 0.243188 0.755936 0.952938 0.073 Uiso 1 1 calc R . . . .
B3 B 0.6381(11) 0.6178(8) 0.9006(4) 0.039(3) Uani 1 1 d . . . . .
B4 B 0.6408(12) 0.6292(8) 0.8278(4) 0.041(3) Uani 1 1 d . . . . .
B5 B 0.4898(11) 0.6806(9) 0.8077(4) 0.039(3) Uani 1 1 d . . . . .
B6 B 0.3901(12) 0.7038(9) 0.8673(4) 0.041(3) Uani 1 1 d . . . . .
B7 B 0.6171(13) 0.4961(9) 0.8601(4) 0.046(3) Uani 1 1 d . . . . .
H7 H 0.688909 0.429168 0.857566 0.055 Uiso 1 1 calc R . . . .
B8 B 0.5284(12) 0.5327(9) 0.8048(4) 0.046(3) Uani 1 1 d . . . . .
H8 H 0.542979 0.489273 0.766422 0.055 Uiso 1 1 calc R . . . .
B9 B 0.3766(14) 0.5776(10) 0.8295(5) 0.052(3) Uani 1 1 d . . . . .
H9 H 0.292838 0.563007 0.807574 0.062 Uiso 1 1 calc R . . . .
B10 B 0.3754(12) 0.5695(10) 0.8992(5) 0.046(3) Uani 1 1 d . . . . .
H10 H 0.291006 0.550615 0.923503 0.055 Uiso 1 1 calc R . . . .
B11 B 0.5204(12) 0.5193(10) 0.9173(5) 0.049(3) Uani 1 1 d . . . . .
H11 H 0.528704 0.467541 0.953051 0.059 Uiso 1 1 calc R . . . .
B12 B 0.4572(14) 0.4667(9) 0.8601(5) 0.054(4) Uani 1 1 d . . . . .
H12 H 0.425394 0.379780 0.857518 0.065 Uiso 1 1 calc R . . . .
F1A F -0.4695(7) 0.4480(6) 0.4153(3) 0.080(2) Uani 1 1 d . . . . .
F2A F -0.0909(7) 0.5547(6) 0.1246(2) 0.070(2) Uani 1 1 d . . . . .
F3A F 0.5694(7) 0.7926(7) 0.2073(3) 0.088(2) Uani 1 1 d . . . . .
F4A F 0.5237(7) 0.8002(5) 0.5289(2) 0.0613(17) Uani 1 1 d . . . . .
O1A O -0.1134(8) 0.4307(6) 0.4433(3) 0.059(2) Uani 1 1 d . . . . .
N1A N 0.0419(8) 0.6003(6) 0.4125(3) 0.039(2) Uani 1 1 d . . . . .
C1A C 0.0319(10) 0.7780(7) 0.3671(3) 0.037(2) Uani 1 1 d . . . . .
C2A C -0.0364(10) 0.8415(8) 0.4182(4) 0.042(2) Uani 1 1 d . . . . .
H2A H -0.047497 0.796818 0.456242 0.050 Uiso 1 1 calc R . . . .
C3A C 0.0810(10) 0.6618(7) 0.3758(3) 0.039(2) Uani 1 1 d . . . . .
H3A H 0.143910 0.633885 0.352597 0.047 Uiso 1 1 calc R . . . .
C4A C 0.0929(9) 0.4916(7) 0.4181(3) 0.034(2) Uani 1 1 d . . . . .
C5A C 0.0103(10) 0.4086(8) 0.4344(3) 0.043(3) Uani 1 1 d . . . . .
C6A C 0.0568(12) 0.2989(8) 0.4390(4) 0.049(3) Uani 1 1 d . . . . .
H6A H 0.002215 0.242078 0.448403 0.059 Uiso 1 1 calc R . . . .
C7A C 0.1762(13) 0.2730(9) 0.4304(4) 0.059(3) Uani 1 1 d . . . . .
H7AB H 0.203072 0.198702 0.433600 0.070 Uiso 1 1 calc R . . . .
C8A C 0.2636(12) 0.3568(9) 0.4165(5) 0.058(3) Uani 1 1 d . . . . .
H8AB H 0.347529 0.339393 0.410727 0.070 Uiso 1 1 calc R . . . .
C9A C 0.2175(10) 0.4658(9) 0.4119(4) 0.050(3) Uani 1 1 d . . . . .
H9AB H 0.272547 0.523232 0.404473 0.060 Uiso 1 1 calc R . . . .
C10A C -0.2214(10) 0.6996(7) 0.3809(3) 0.040(2) Uani 1 1 d . . . . .
C11A C -0.2824(11) 0.6881(10) 0.4307(4) 0.059(3) Uani 1 1 d . . . . .
H11C H -0.267848 0.741287 0.456635 0.070 Uiso 1 1 calc R . . . .
C12A C -0.3610(11) 0.6047(10) 0.4437(5) 0.065(3) Uani 1 1 d . . . . .
H12C H -0.394495 0.597031 0.478165 0.079 Uiso 1 1 calc R . . . .
C13A C -0.3898(11) 0.5318(10) 0.4041(5) 0.061(3) Uani 1 1 d . . . . .
C14A C -0.3317(12) 0.5367(9) 0.3546(5) 0.063(3) Uani 1 1 d . . . . .
H14A H -0.347662 0.483449 0.328870 0.076 Uiso 1 1 calc R . . . .
C15A C -0.2498(11) 0.6211(9) 0.3433(4) 0.058(3) Uani 1 1 d . . . . .
H15A H -0.212424 0.625414 0.309374 0.069 Uiso 1 1 calc R . . . .
C16A C -0.0432(10) 0.7442(7) 0.2591(3) 0.041(3) Uani 1 1 d . . . . .
C17A C -0.1410(12) 0.7658(9) 0.2265(4) 0.059(3) Uani 1 1 d . . . . .
H17A H -0.197504 0.823346 0.235739 0.071 Uiso 1 1 calc R . . . .
C18A C -0.1576(13) 0.7042(9) 0.1804(4) 0.065(3) Uani 1 1 d . . . . .
H18A H -0.221719 0.721479 0.158261 0.079 Uiso 1 1 calc R . . . .
C19A C -0.0746(12) 0.6164(9) 0.1688(4) 0.054(3) Uani 1 1 d . . . . .
C20A C 0.0215(10) 0.5911(8) 0.2000(4) 0.047(3) Uani 1 1 d . . . . .
H20A H 0.075925 0.531601 0.191216 0.056 Uiso 1 1 calc R . . . .
C21A C 0.0370(12) 0.6545(8) 0.2447(4) 0.056(3) Uani 1 1 d . . . . .
H21A H 0.102713 0.637289 0.266029 0.067 Uiso 1 1 calc R . . . .
C22A C 0.2397(11) 0.8375(8) 0.2960(4) 0.045(3) Uani 1 1 d . . . . .
C23A C 0.2515(12) 0.8711(8) 0.2423(4) 0.054(3) Uani 1 1 d . . . . .
H23A H 0.184261 0.904745 0.226387 0.065 Uiso 1 1 calc R . . . .
C24A C 0.3635(14) 0.8544(10) 0.2128(4) 0.068(4) Uani 1 1 d . . . . .
H24A H 0.371338 0.877442 0.177545 0.082 Uiso 1 1 calc R . . . .
C25A C 0.4593(11) 0.8046(10) 0.2360(5) 0.056(3) Uani 1 1 d . . . . .
C26A C 0.4529(11) 0.7656(9) 0.2876(4) 0.053(3) Uani 1 1 d . . . . .
H26A H 0.519840 0.729907 0.302746 0.064 Uiso 1 1 calc R . . . .
C27A C 0.3395(10) 0.7832(8) 0.3155(4) 0.043(2) Uani 1 1 d . . . . .
H27A H 0.331682 0.755809 0.350036 0.051 Uiso 1 1 calc R . . . .
C28A C 0.2266(10) 0.8558(7) 0.4358(3) 0.042(3) Uani 1 1 d . . . . .
C29A C 0.3326(10) 0.9187(8) 0.4308(3) 0.044(3) Uani 1 1 d . . . . .
H29A H 0.335261 0.976003 0.405740 0.052 Uiso 1 1 calc R . . . .
C30A C 0.4342(13) 0.9013(8) 0.4607(4) 0.058(3) Uani 1 1 d . . . . .
H30A H 0.505671 0.943064 0.455817 0.070 Uiso 1 1 calc R . . . .
C31A C 0.4232(13) 0.8170(9) 0.4989(4) 0.055(3) Uani 1 1 d . . . . .
C32A C 0.3232(11) 0.7549(8) 0.5064(4) 0.047(3) Uani 1 1 d . . . . .
H32A H 0.320281 0.699962 0.532560 0.056 Uiso 1 1 calc R . . . .
C33A C 0.2256(10) 0.7724(8) 0.4754(3) 0.044(3) Uani 1 1 d . . . . .
H33A H 0.156043 0.728324 0.480524 0.053 Uiso 1 1 calc R . . . .
B3A B -0.1307(12) 0.7962(9) 0.3700(4) 0.043(3) Uani 1 1 d . . . . .
B4A B -0.0328(13) 0.8211(9) 0.3095(4) 0.046(3) Uani 1 1 d . . . . .
B5A B 0.1158(14) 0.8719(9) 0.3283(4) 0.049(3) Uani 1 1 d . . . . .
B6A B 0.1176(12) 0.8809(9) 0.3998(4) 0.042(3) Uani 1 1 d . . . . .
B7A B -0.1482(15) 0.9218(10) 0.3307(5) 0.056(4) Uani 1 1 d . . . . .
H7AA H -0.232048 0.935438 0.308315 0.067 Uiso 1 1 calc R . . . .
B8A B -0.0042(15) 0.9659(10) 0.3069(5) 0.060(4) Uani 1 1 d . . . . .
H8AA H 0.004671 1.008554 0.268314 0.072 Uiso 1 1 calc R . . . .
B9A B 0.0884(14) 1.0055(9) 0.3608(4) 0.051(3) Uani 1 1 d . . . . .
H9AA H 0.156993 1.072475 0.357933 0.061 Uiso 1 1 calc R . . . .
B10A B -0.0066(14) 0.9825(9) 0.4192(4) 0.053(4) Uani 1 1 d . . . . .
H10A H -0.000041 1.033947 0.455192 0.063 Uiso 1 1 calc R . . . .
B11A B -0.1492(14) 0.9304(9) 0.4021(5) 0.054(3) Uani 1 1 d . . . . .
H11B H -0.233378 0.948983 0.427084 0.064 Uiso 1 1 calc R . . . .
B12A B -0.0733(15) 1.0364(10) 0.3621(5) 0.058(4) Uani 1 1 d . . . . .
H12B H -0.108413 1.123659 0.360089 0.069 Uiso 1 1 calc R . . . .
H1A H -0.143(13) 0.495(11) 0.442(5) 0.087 Uiso 1 1 d R . . . .

loop_
_atom_site_aniso_label
_atom_site_aniso_U_11
_atom_site_aniso_U_22
_atom_site_aniso_U_33
_atom_site_aniso_U_23
_atom_site_aniso_U_13
_atom_site_aniso_U_12
F1 0.060(4) 0.062(4) 0.052(4) 0.000(3) -0.014(3) 0.002(3)
F2 0.057(5) 0.119(6) 0.062(4) 0.032(4) 0.029(4) -0.010(4)
F3 0.120(7) 0.073(5) 0.044(4) 0.030(3) -0.003(4) 0.004(4)
F4 0.063(5) 0.066(4) 0.122(6) -0.006(4) 0.005(4) 0.034(4)
O1 0.050(2) 0.040(4) 0.078(5) -0.011(4) 0.028(4) 0.006(3)
N1 0.037(5) 0.032(4) 0.038(4) -0.005(3) -0.012(4) 0.010(3)
C1 0.047(6) 0.036(5) 0.035(5) 0.001(4) 0.003(4) 0.004(4)
C2 0.056(7) 0.035(5) 0.035(5) 0.005(4) 0.004(5) 0.007(5)
C3 0.035(6) 0.035(5) 0.024(5) 0.003(4) -0.006(4) 0.007(4)
C4 0.045(7) 0.035(5) 0.029(5) 0.000(4) -0.007(4) 0.018(5)
C5 0.041(2) 0.028(5) 0.029(5) -0.002(4) -0.010(4) 0.018(4)
C6 0.042(7) 0.035(5) 0.043(6) -0.002(4) 0.009(5) 0.005(5)
C7 0.054(7) 0.029(5) 0.048(6) -0.006(4) -0.014(5) 0.009(5)
C8 0.033(6) 0.042(6) 0.090(9) -0.014(6) -0.015(6) 0.003(5)
C9 0.045(7) 0.034(6) 0.077(8) -0.012(5) -0.005(6) 0.019(5)
C10 0.040(6) 0.037(5) 0.022(4) 0.008(4) 0.001(4) 0.007(4)
C11 0.046(7) 0.032(5) 0.045(6) 0.005(4) 0.008(5) 0.003(4)
C12 0.047(7) 0.044(6) 0.035(5) 0.005(4) -0.003(5) 0.002(5)
C13 0.037(6) 0.036(5) 0.045(6) 0.006(4) -0.006(5) 0.006(4)
C14 0.044(7) 0.047(6) 0.039(6) 0.003(5) -0.004(5) 0.014(5)
C15 0.074(8) 0.035(5) 0.035(5) -0.004(4) -0.003(5) 0.021(5)
C16 0.060(7) 0.029(5) 0.019(4) 0.011(4) 0.009(4) 0.006(5)
C17 0.052(7) 0.030(5) 0.038(5) 0.005(4) 0.002(5) -0.001(5)
C18 0.061(8) 0.044(6) 0.051(7) 0.005(5) 0.004(6) -0.003(5)
C19 0.053(8) 0.068(8) 0.056(7) 0.027(6) 0.010(6) 0.004(6)
C20 0.063(8) 0.061(7) 0.026(5) 0.022(5) 0.016(5) 0.007(6)
C21 0.081(9) 0.037(6) 0.034(5) 0.004(4) -0.006(5) 0.004(5)
C22 0.056(7) 0.032(5) 0.040(5) -0.004(4) 0.005(5) 0.004(5)
C23 0.081(9) 0.042(6) 0.037(6) 0.010(5) -0.012(5) -0.011(6)
C24 0.093(10) 0.035(6) 0.032(6) 0.014(4) -0.008(6) -0.010(6)
C25 0.077(9) 0.049(6) 0.030(5) 0.016(5) 0.003(6) 0.017(6)
C26 0.100(11) 0.065(8) 0.046(7) 0.014(6) -0.029(7) -0.008(7)
C27 0.053(7) 0.044(6) 0.055(7) 0.011(5) -0.018(6) 0.002(5)
C28 0.023(5) 0.033(5) 0.042(5) 0.009(4) -0.001(4) 0.001(4)
C29 0.084(9) 0.039(6) 0.043(6) 0.001(5) -0.007(6) 0.021(6)
C30 0.102(11) 0.050(7) 0.066(8) 0.004(6) -0.014(8) 0.032(7)
C31 0.035(7) 0.046(6) 0.086(9) -0.005(6) -0.003(6) 0.027(5)
C32 0.078(9) 0.067(8) 0.064(8) 0.018(6) 0.022(7) 0.031(7)
C33 0.058(8) 0.051(7) 0.070(8) 0.014(6) 0.027(6) 0.016(6)
B3 0.053(8) 0.026(5) 0.035(6) 0.007(4) 0.013(5) 0.004(5)
B4 0.075(9) 0.023(5) 0.025(5) 0.003(4) 0.000(5) 0.005(5)
B5 0.047(7) 0.039(6) 0.032(6) -0.003(5) -0.005(5) 0.002(5)
B6 0.051(8) 0.032(6) 0.042(6) 0.006(5) -0.008(6) 0.011(5)
B7 0.076(9) 0.021(5) 0.039(6) -0.002(4) 0.008(6) 0.003(5)
B8 0.072(9) 0.032(6) 0.034(6) 0.001(5) -0.001(6) 0.014(6)
B9 0.074(10) 0.042(7) 0.040(7) 0.015(5) -0.011(6) 0.001(6)
B10 0.051(8) 0.043(7) 0.044(7) 0.012(5) -0.009(6) 0.006(6)
B11 0.058(8) 0.040(7) 0.046(7) 0.003(5) 0.012(6) 0.013(6)
B12 0.097(11) 0.022(6) 0.043(7) 0.006(5) 0.004(7) 0.010(6)
F1A 0.072(5) 0.068(5) 0.104(6) 0.021(4) -0.006(4) -0.027(4)
F2A 0.090(5) 0.072(4) 0.048(4) -0.023(3) -0.005(3) -0.004(4)
F3A 0.085(6) 0.108(6) 0.070(5) -0.016(4) 0.025(4) -0.006(5)
F4A 0.081(5) 0.059(4) 0.045(3) 0.009(3) -0.017(3) -0.011(3)
O1A 0.070(6) 0.041(4) 0.063(5) 0.016(4) 0.023(4) -0.001(4)
N1A 0.054(6) 0.032(4) 0.031(4) 0.009(3) 0.001(4) -0.005(4)
C1A 0.060(7) 0.029(5) 0.021(4) 0.003(4) 0.001(4) -0.002(4)
C2A 0.056(7) 0.041(5) 0.027(5) 0.005(4) 0.003(5) -0.011(5)
C3A 0.058(7) 0.031(5) 0.029(5) -0.003(4) 0.007(5) -0.002(5)
C4A 0.036(6) 0.039(5) 0.027(5) 0.007(4) 0.000(4) -0.006(4)
C5A 0.063(8) 0.038(6) 0.027(5) 0.011(4) 0.009(5) -0.006(5)
C6A 0.089(10) 0.026(5) 0.033(5) 0.009(4) -0.002(6) -0.009(5)
C7A 0.088(10) 0.034(6) 0.054(7) 0.003(5) -0.010(7) -0.004(6)
C8A 0.063(8) 0.040(6) 0.074(8) 0.007(5) -0.025(6) -0.011(6)
C9A 0.051(8) 0.045(6) 0.056(7) 0.020(5) -0.013(5) -0.019(5)
C10A 0.065(7) 0.026(5) 0.029(5) 0.008(4) -0.002(5) -0.012(5)
C11A 0.058(8) 0.061(7) 0.056(7) 0.002(5) 0.012(6) -0.021(6)
C12A 0.065(9) 0.069(8) 0.061(7) -0.004(6) 0.022(6) -0.032(7)
C13A 0.051(8) 0.056(7) 0.075(8) 0.030(6) 0.011(6) -0.021(6)
C14A 0.080(9) 0.048(7) 0.063(8) 0.010(5) -0.009(7) -0.030(6)
C15A 0.069(8) 0.053(7) 0.051(7) 0.015(5) 0.011(6) -0.027(6)
C16A 0.071(8) 0.024(5) 0.027(5) 0.009(4) 0.007(5) -0.012(5)
C17A 0.089(10) 0.054(7) 0.036(6) -0.001(5) -0.013(6) 0.010(6)
C18A 0.099(11) 0.056(7) 0.043(6) -0.008(5) -0.020(6) 0.003(7)
C19A 0.091(10) 0.041(6) 0.032(6) -0.007(5) 0.005(6) -0.019(6)
C20A 0.044(7) 0.047(6) 0.050(6) -0.010(5) -0.004(5) 0.005(5)
C21A 0.097(10) 0.027(5) 0.042(6) -0.002(4) 0.004(6) 0.000(6)
C22A 0.075(8) 0.029(5) 0.033(5) 0.007(4) -0.004(5) -0.009(5)
C23A 0.090(9) 0.044(6) 0.030(5) 0.010(4) -0.006(6) -0.008(6)
C24A 0.102(12) 0.066(8) 0.036(6) 0.011(5) 0.003(7) -0.009(8)
C25A 0.051(8) 0.057(7) 0.059(7) -0.010(6) 0.019(6) -0.014(6)
C26A 0.054(8) 0.049(6) 0.057(7) 0.002(5) 0.001(6) 0.000(5)
C27A 0.045(7) 0.047(6) 0.036(5) 0.005(4) 0.000(5) -0.007(5)
C28A 0.067(8) 0.033(5) 0.026(5) 0.004(4) 0.010(5) -0.015(5)
C29A 0.065(8) 0.044(6) 0.022(5) 0.015(4) -0.002(5) -0.013(5)
C30A 0.106(11) 0.042(6) 0.028(5) 0.006(4) -0.008(6) -0.020(6)
C31A 0.091(10) 0.051(7) 0.024(5) 0.002(5) -0.003(6) -0.008(6)
C32A 0.069(8) 0.043(6) 0.029(5) 0.012(4) -0.006(5) -0.017(6)
C33A 0.062(8) 0.049(6) 0.022(5) 0.004(4) 0.004(5) -0.018(5)
B3A 0.058(8) 0.036(6) 0.037(6) 0.003(5) -0.006(6) -0.006(6)
B4A 0.075(10) 0.033(6) 0.031(6) 0.004(5) -0.013(6) 0.003(6)
B5A 0.104(11) 0.027(6) 0.015(5) 0.009(4) -0.001(6) -0.003(6)
B6A 0.067(9) 0.037(6) 0.020(5) 0.007(4) 0.004(5) -0.009(6)
B7A 0.099(12) 0.035(6) 0.034(6) 0.008(5) -0.012(7) 0.012(7)
B8A 0.104(12) 0.034(7) 0.042(7) -0.002(5) -0.006(7) 0.003(7)
B9A 0.093(11) 0.028(6) 0.033(6) 0.008(5) -0.006(6) -0.010(6)
B10A 0.101(12) 0.028(6) 0.029(6) 0.002(5) -0.004(6) -0.005(6)
B11A 0.091(11) 0.035(6) 0.035(6) 0.003(5) -0.004(6) -0.003(6)
B12A 0.096(12) 0.033(6) 0.044(7) 0.000(5) -0.013(7) -0.003(7)

loop_
_atom_type_symbol
_atom_type_description
_atom_type_scat_dispersion_real
_atom_type_scat_dispersion_imag
_atom_type_scat_source
C C 0.0033 0.0016 'International Tables Vol C Tables 4.2.6.8 and 6.1.1.4'
H H 0.0000 0.0000 'International Tables Vol C Tables 4.2.6.8 and 6.1.1.4'
B B 0.0013 0.0007 'International Tables Vol C Tables 4.2.6.8 and 6.1.1.4'
F F 0.0171 0.0103 'International Tables Vol C Tables 4.2.6.8 and 6.1.1.4'
N N 0.0061 0.0033 'International Tables Vol C Tables 4.2.6.8 and 6.1.1.4'
O O 0.0106 0.0060 'International Tables Vol C Tables 4.2.6.8 and 6.1.1.4'

loop_
_geom_angle_atom_site_label_1
_geom_angle_atom_site_label_2
_geom_angle_atom_site_label_3
_geom_angle
_geom_angle_site_symmetry_1
_geom_angle_site_symmetry_3
_geom_angle_publ_flag
C5 O1 H1 114(6) . . ?
C3 N1 C4 119.4(9) . . ?
C2 C1 B3 61.7(6) . . ?
C2 C1 B4 111.2(7) . . ?
C2 C1 B5 109.4(8) . . ?
C2 C1 B6 60.6(6) . . ?
C3 C1 C2 116.6(8) . . ?
C3 C1 B3 115.1(8) . . ?
C3 C1 B4 122.7(9) . . ?
C3 C1 B5 122.4(8) . . ?
C3 C1 B6 115.0(8) . . ?
B3 C1 B6 115.2(7) . . ?
B4 C1 B3 63.8(6) . . ?
B4 C1 B5 63.6(6) . . ?
B4 C1 B6 115.0(8) . . ?
B5 C1 B3 116.2(7) . . ?
B5 C1 B6 61.8(6) . . ?
C1 C2 H2 119.8 . . ?
C1 C2 B3 62.5(6) . . ?
C1 C2 B6 63.9(6) . . ?
C1 C2 B10 113.3(8) . . ?
C1 C2 B11 111.1(7) . . ?
B3 C2 H2 115.9 . . ?
B6 C2 H2 114.9 . . ?
B6 C2 B3 118.7(7) . . ?
B10 C2 H2 117.8 . . ?
B10 C2 B3 115.9(8) . . ?
B10 C2 B6 63.5(6) . . ?
B10 C2 B11 62.3(7) . . ?
B11 C2 H2 119.5 . . ?
B11 C2 B3 62.2(6) . . ?
B11 C2 B6 115.6(8) . . ?
N1 C3 C1 123.1(10) . . ?
N1 C3 H3 120(5) . . ?
C1 C3 H3 117(5) . . ?
C5 C4 N1 115.0(9) . . ?
C9 C4 N1 124.0(8) . . ?
C9 C4 C5 121.0(9) . . ?
O1 C5 C4 122.2(9) . . ?
O1 C5 C6 119.8(8) . . ?
C6 C5 C4 118.0(10) . . ?
C5 C6 H6 119.1 . . ?
C7 C6 C5 121.9(9) . . ?
C7 C6 H6 119.1 . . ?
C6 C7 H7A 119.9 . . ?
C6 C7 C8 120.3(10) . . ?
C8 C7 H7A 119.9 . . ?
C7 C8 H8A 120.1 . . ?
C9 C8 C7 119.8(10) . . ?
C9 C8 H8A 120.1 . . ?
C4 C9 C8 118.9(9) . . ?
C4 C9 H9A 120.6 . . ?
C8 C9 H9A 120.6 . . ?
C11 C10 C15 116.4(9) . . ?
C11 C10 B3 125.3(8) . . ?
C15 C10 B3 118.3(8) . . ?
C10 C11 H11A 118.7 . . ?
C10 C11 C12 122.7(9) . . ?
C12 C11 H11A 118.7 . . ?
C11 C12 H12A 121.1 . . ?
C13 C12 C11 117.9(9) . . ?
C13 C12 H12A 121.1 . . ?
F1 C13 C12 119.0(9) . . ?
F1 C13 C14 119.5(9) . . ?
C14 C13 C12 121.4(10) . . ?
C13 C14 H14 119.9 . . ?
C15 C14 C13 120.2(9) . . ?
C15 C14 H14 119.9 . . ?
C10 C15 H15 119.4 . . ?
C14 C15 C10 121.3(9) . . ?
C14 C15 H15 119.4 . . ?
C17 C16 C21 117.1(9) . . ?
C17 C16 B4 124.5(8) . . ?
C21 C16 B4 118.3(9) . . ?
C16 C17 H17 119.1 . . ?
C16 C17 C18 121.9(9) . . ?
C18 C17 H17 119.1 . . ?
C17 C18 H18 122.0 . . ?
C19 C18 C17 116.0(11) . . ?
C19 C18 H18 122.0 . . ?
C18 C19 F2 115.4(12) . . ?
C20 C19 F2 119.5(11) . . ?
C20 C19 C18 125.1(11) . . ?
C19 C20 H20 120.2 . . ?
C19 C20 C21 119.6(10) . . ?
C21 C20 H20 120.2 . . ?
C16 C21 H21 119.9 . . ?
C20 C21 C16 120.2(11) . . ?
C20 C21 H21 119.9 . . ?
C23 C22 B5 125.9(10) . . ?
C27 C22 C23 115.5(9) . . ?
C27 C22 B5 118.6(9) . . ?
C22 C23 H23 119.8 . . ?
C24 C23 C22 120.5(11) . . ?
C24 C23 H23 119.8 . . ?
C23 C24 H24 120.1 . . ?
C25 C24 C23 119.8(10) . . ?
C25 C24 H24 120.1 . . ?
C24 C25 F3 117.6(11) . . ?
C26 C25 F3 119.7(11) . . ?
C26 C25 C24 122.7(10) . . ?
C25 C26 H26 120.8 . . ?
C25 C26 C27 118.4(12) . . ?
C27 C26 H26 120.8 . . ?
C22 C27 H27 118.4 . . ?
C26 C27 C22 123.1(11) . . ?
C26 C27 H27 118.4 . . ?
C29 C28 B6 123.3(9) . . ?
C33 C28 C29 115.2(9) . . ?
C33 C28 B6 121.2(8) . . ?
C28 C29 H29 118.3 . . ?
C28 C29 C30 123.4(10) . . ?
C30 C29 H29 118.3 . . ?
C29 C30 H30 121.5 . . ?
C31 C30 C29 117.1(11) . . ?
C31 C30 H30 121.5 . . ?
C30 C31 F4 117.7(10) . . ?
C30 C31 C32 124.0(10) . . ?
C32 C31 F4 118.3(11) . . ?
C31 C32 H32 121.5 . . ?
C31 C32 C33 117.1(11) . . ?
C33 C32 H32 121.5 . . ?
C28 C33 C32 123.0(10) . . ?
C28 C33 H33 118.5 . . ?
C32 C33 H33 118.5 . . ?
C1 B3 B4 56.6(5) . . ?
C1 B3 B7 101.9(8) . . ?
C1 B3 B11 101.9(8) . . ?
C2 B3 C1 55.8(5) . . ?
C2 B3 B4 101.0(8) . . ?
C2 B3 B7 101.5(8) . . ?
C2 B3 B11 57.2(6) . . ?
C10 B3 C1 122.9(8) . . ?
C10 B3 C2 121.3(8) . . ?
C10 B3 B4 127.0(8) . . ?
C10 B3 B7 129.7(9) . . ?
C10 B3 B11 123.5(8) . . ?
B7 B3 B4 59.4(6) . . ?
B11 B3 B4 105.2(8) . . ?
B11 B3 B7 58.8(6) . . ?
C1 B4 B3 59.5(5) . . ?
C1 B4 B5 59.3(6) . . ?
C1 B4 B7 103.9(7) . . ?
C1 B4 B8 104.0(9) . . ?
C16 B4 C1 122.3(8) . . ?
C16 B4 B3 120.1(9) . . ?
C16 B4 B5 120.6(8) . . ?
C16 B4 B7 125.1(9) . . ?
C16 B4 B8 125.4(8) . . ?
B5 B4 B3 109.3(8) . . ?
B7 B4 B3 59.1(6) . . ?
B7 B4 B5 107.2(9) . . ?
B7 B4 B8 59.1(6) . . ?
B8 B4 B3 107.0(8) . . ?
B8 B4 B5 59.5(6) . . ?
C1 B5 B4 57.1(6) . . ?
C1 B5 B6 60.2(6) . . ?
C1 B5 B8 102.5(7) . . ?
C1 B5 B9 103.6(7) . . ?
C22 B5 C1 124.0(8) . . ?
C22 B5 B4 120.1(9) . . ?
C22 B5 B6 121.7(8) . . ?
C22 B5 B8 124.0(8) . . ?
C22 B5 B9 125.3(9) . . ?
B6 B5 B4 108.4(7) . . ?
B8 B5 B4 59.7(6) . . ?
B8 B5 B6 107.1(8) . . ?
B8 B5 B9 59.5(7) . . ?
B9 B5 B4 107.2(8) . . ?
B9 B5 B6 58.9(6) . . ?
C1 B6 B5 58.0(6) . . ?
C1 B6 B10 101.4(7) . . ?
C2 B6 C1 55.6(6) . . ?
C2 B6 B5 102.4(8) . . ?
C2 B6 B9 101.6(7) . . ?
C2 B6 B10 56.6(6) . . ?
C28 B6 C1 122.6(8) . . ?
C28 B6 C2 119.0(8) . . ?
C28 B6 B5 128.0(8) . . ?
C28 B6 B9 130.5(10) . . ?
C28 B6 B10 121.8(9) . . ?
B9 B6 C1 103.0(8) . . ?
B9 B6 B5 60.4(7) . . ?
B9 B6 B10 58.7(6) . . ?
B10 B6 B5 106.4(7) . . ?
B3 B7 B4 61.5(6) . . ?
B3 B7 H7 119.9 . . ?
B4 B7 H7 121.1 . . ?
B8 B7 B3 110.1(8) . . ?
B8 B7 B4 60.6(7) . . ?
B8 B7 H7 121.7 . . ?
B11 B7 B3 60.3(6) . . ?
B11 B7 B4 108.0(7) . . ?
B11 B7 H7 122.7 . . ?
B11 B7 B8 106.7(9) . . ?
B11 B7 B12 59.3(7) . . ?
B12 B7 B3 109.1(8) . . ?
B12 B7 B4 108.1(9) . . ?
B12 B7 H7 122.0 . . ?
B12 B7 B8 59.2(7) . . ?
B4 B8 H8 121.0 . . ?
B5 B8 B4 60.8(6) . . ?
B5 B8 H8 120.7 . . ?
B7 B8 B4 60.3(6) . . ?
B7 B8 B5 109.2(8) . . ?
B7 B8 H8 121.4 . . ?
B7 B8 B9 108.1(8) . . ?
B9 B8 B4 109.0(8) . . ?
B9 B8 B5 60.7(6) . . ?
B9 B8 H8 121.6 . . ?
B12 B8 B4 108.6(8) . . ?
B12 B8 B5 108.8(8) . . ?
B12 B8 B7 60.1(7) . . ?
B12 B8 H8 121.6 . . ?
B12 B8 B9 59.6(7) . . ?
B5 B9 H9 121.7 . . ?
B6 B9 B5 60.6(7) . . ?
B6 B9 B8 108.7(9) . . ?
B6 B9 H9 120.3 . . ?
B8 B9 B5 59.8(7) . . ?
B8 B9 H9 122.4 . . ?
B10 B9 B5 108.3(9) . . ?
B10 B9 B6 60.9(6) . . ?
B10 B9 B8 107.0(9) . . ?
B10 B9 H9 121.8 . . ?
B10 B9 B12 60.1(6) . . ?
B12 B9 B5 107.6(10) . . ?
B12 B9 B6 109.5(9) . . ?
B12 B9 B8 59.0(7) . . ?
B12 B9 H9 121.7 . . ?
C2 B10 B6 59.9(6) . . ?
C2 B10 B9 105.4(9) . . ?
C2 B10 H10 124.3 . . ?
C2 B10 B11 59.2(7) . . ?
C2 B10 B12 104.8(9) . . ?
B6 B10 H10 120.0 . . ?
B9 B10 B6 60.4(6) . . ?
B9 B10 H10 122.2 . . ?
B9 B10 B12 60.1(7) . . ?
B11 B10 B6 110.1(9) . . ?
B11 B10 B9 108.3(9) . . ?
B11 B10 H10 120.9 . . ?
B11 B10 B12 59.6(7) . . ?
B12 B10 B6 109.0(8) . . ?
B12 B10 H10 122.5 . . ?
C2 B11 B3 60.5(6) . . ?
C2 B11 B7 105.7(8) . . ?
C2 B11 B10 58.4(7) . . ?
C2 B11 H11 124.8 . . ?
C2 B11 B12 105.0(8) . . ?
B3 B11 H11 118.9 . . ?
B7 B11 B3 61.0(6) . . ?
B7 B11 H11 121.6 . . ?
B10 B11 B3 111.1(8) . . ?
B10 B11 B7 109.8(9) . . ?
B10 B11 H11 120.3 . . ?
B12 B11 B3 110.8(9) . . ?
B12 B11 B7 60.7(7) . . ?
B12 B11 B10 60.8(7) . . ?
B12 B11 H11 121.5 . . ?
B7 B12 H12 121.0 . . ?
B8 B12 B7 60.6(7) . . ?
B8 B12 B9 61.4(7) . . ?
B8 B12 B10 108.6(8) . . ?
B8 B12 H12 120.9 . . ?
B9 B12 B7 109.9(9) . . ?
B9 B12 B10 59.8(6) . . ?
B9 B12 H12 120.8 . . ?
B10 B12 B7 108.2(9) . . ?
B10 B12 H12 122.0 . . ?
B11 B12 B7 59.9(7) . . ?
B11 B12 B8 108.3(10) . . ?
B11 B12 B9 108.1(8) . . ?
B11 B12 B10 59.6(7) . . ?
B11 B12 H12 122.1 . . ?
C5A O1A H1A 122(10) . . ?
C3A N1A C4A 119.9(8) . . ?
C2A C1A B3A 60.6(6) . . ?
C2A C1A B4A 110.5(8) . . ?
C2A C1A B5A 110.7(7) . . ?
C2A C1A B6A 62.8(6) . . ?
C3A C1A C2A 116.8(7) . . ?
C3A C1A B3A 116.6(8) . . ?
C3A C1A B4A 123.7(7) . . ?
C3A C1A B5A 120.6(8) . . ?
C3A C1A B6A 112.3(8) . . ?
B3A C1A B6A 116.7(7) . . ?
B4A C1A B3A 63.9(7) . . ?
B4A C1A B5A 63.5(7) . . ?
B4A C1A B6A 115.5(7) . . ?
B5A C1A B3A 116.8(8) . . ?
B5A C1A B6A 62.0(6) . . ?
C1A C2A H2A 119.6 . . ?
C1A C2A B3A 63.6(6) . . ?
C1A C2A B6A 62.7(6) . . ?
C1A C2A B10A 112.3(7) . . ?
C1A C2A B11A 113.4(8) . . ?
B3A C2A H2A 114.5 . . ?
B3A C2A B6A 119.2(7) . . ?
B3A C2A B10A 116.6(8) . . ?
B6A C2A H2A 115.3 . . ?
B10A C2A H2A 118.5 . . ?
B10A C2A B6A 63.3(7) . . ?
B11A C2A H2A 117.8 . . ?
B11A C2A B3A 64.0(7) . . ?
B11A C2A B6A 116.5(8) . . ?
B11A C2A B10A 62.2(7) . . ?
N1A C3A C1A 123.2(9) . . ?
N1A C3A H3A 118.4 . . ?
C1A C3A H3A 118.4 . . ?
C5A C4A N1A 116.2(9) . . ?
C9A C4A N1A 124.0(8) . . ?
C9A C4A C5A 119.7(9) . . ?
O1A C5A C4A 122.1(9) . . ?
O1A C5A C6A 119.9(9) . . ?
C4A C5A C6A 117.9(10) . . ?
C5A C6A H6A 118.9 . . ?
C7A C6A C5A 122.2(10) . . ?
C7A C6A H6A 118.9 . . ?
C6A C7A H7AB 119.4 . . ?
C6A C7A C8A 121.2(11) . . ?
C8A C7A H7AB 119.4 . . ?
C7A C8A H8AB 121.7 . . ?
C9A C8A C7A 116.6(12) . . ?
C9A C8A H8AB 121.7 . . ?
C4A C9A C8A 122.2(10) . . ?
C4A C9A H9AB 118.9 . . ?
C8A C9A H9AB 118.9 . . ?
C11A C10A B3A 120.7(9) . . ?
C15A C10A C11A 115.6(9) . . ?
C15A C10A B3A 123.7(9) . . ?
C10A C11A H11C 117.9 . . ?
C12A C11A C10A 124.3(11) . . ?
C12A C11A H11C 117.9 . . ?
C11A C12A H12C 121.2 . . ?
C11A C12A C13A 117.5(11) . . ?
C13A C12A H12C 121.2 . . ?
F1A C13A C12A 119.4(10) . . ?
F1A C13A C14A 119.2(11) . . ?
C14A C13A C12A 121.2(10) . . ?
C13A C14A H14A 120.4 . . ?
C13A C14A C15A 119.3(11) . . ?
C15A C14A H14A 120.4 . . ?
C10A C15A H15A 119.1 . . ?
C14A C15A C10A 121.9(10) . . ?
C14A C15A H15A 119.1 . . ?
C17A C16A C21A 117.0(9) . . ?
C17A C16A B4A 117.7(9) . . ?
C21A C16A B4A 125.3(10) . . ?
C16A C17A H17A 118.8 . . ?
C16A C17A C18A 122.4(11) . . ?
C18A C17A H17A 118.8 . . ?
C17A C18A H18A 121.4 . . ?
C19A C18A C17A 117.3(11) . . ?
C19A C18A H18A 121.4 . . ?
F2A C19A C18A 117.9(11) . . ?
F2A C19A C20A 119.8(10) . . ?
C20A C19A C18A 122.4(9) . . ?
C19A C20A H20A 120.4 . . ?
C19A C20A C21A 119.1(10) . . ?
C21A C20A H20A 120.4 . . ?
C16A C21A H21A 119.1 . . ?
C20A C21A C16A 121.8(11) . . ?
C20A C21A H21A 119.1 . . ?
C23A C22A B5A 117.4(10) . . ?
C27A C22A C23A 116.3(10) . . ?
C27A C22A B5A 126.2(9) . . ?
C22A C23A H23A 119.7 . . ?
C24A C23A C22A 120.6(11) . . ?
C24A C23A H23A 119.7 . . ?
C23A C24A H24A 120.5 . . ?
C25A C24A C23A 119.1(10) . . ?
C25A C24A H24A 120.5 . . ?
F3A C25A C26A 118.2(12) . . ?
C24A C25A F3A 118.4(11) . . ?
C24A C25A C26A 123.4(11) . . ?
C25A C26A H26A 122.1 . . ?
C25A C26A C27A 115.8(11) . . ?
C27A C26A H26A 122.1 . . ?
C22A C27A C26A 124.7(10) . . ?
C22A C27A H27A 117.7 . . ?
C26A C27A H27A 117.7 . . ?
C29A C28A C33A 115.9(10) . . ?
C29A C28A B6A 119.9(8) . . ?
C33A C28A B6A 124.2(9) . . ?
C28A C29A H29A 118.1 . . ?
C30A C29A C28A 123.7(9) . . ?
C30A C29A H29A 118.1 . . ?
C29A C30A H30A 122.2 . . ?
C29A C30A C31A 115.6(11) . . ?
C31A C30A H30A 122.2 . . ?
F4A C31A C30A 115.7(11) . . ?
C32A C31A F4A 120.6(9) . . ?
C32A C31A C30A 123.7(12) . . ?
C31A C32A H32A 120.4 . . ?
C31A C32A C33A 119.2(9) . . ?
C33A C32A H32A 120.4 . . ?
C28A C33A H33A 119.1 . . ?
C32A C33A C28A 121.8(10) . . ?
C32A C33A H33A 119.1 . . ?
C1A B3A B4A 56.8(6) . . ?
C1A B3A B7A 101.0(8) . . ?
C1A B3A B11A 101.4(8) . . ?
C2A B3A C1A 55.8(6) . . ?
C2A B3A B4A 101.1(8) . . ?
C2A B3A B7A 101.6(8) . . ?
C2A B3A B11A 56.6(6) . . ?
C10A B3A C1A 123.5(9) . . ?
C10A B3A C2A 121.0(8) . . ?
C10A B3A B4A 127.8(8) . . ?
C10A B3A B7A 129.9(10) . . ?
C10A B3A B11A 122.6(10) . . ?
B7A B3A B4A 58.2(7) . . ?
B11A B3A B4A 105.4(8) . . ?
B11A B3A B7A 60.0(6) . . ?
C1A B4A B3A 59.3(6) . . ?
C1A B4A B5A 58.6(6) . . ?
C1A B4A B7A 104.2(8) . . ?
C1A B4A B8A 103.9(8) . . ?
C16A B4A C1A 124.1(8) . . ?
C16A B4A B3A 120.4(9) . . ?
C16A B4A B5A 121.0(9) . . ?
C16A B4A B7A 123.4(10) . . ?
C16A B4A B8A 124.2(8) . . ?
B5A B4A B3A 108.9(7) . . ?
B7A B4A B3A 59.9(7) . . ?
B7A B4A B5A 107.8(8) . . ?
B8A B4A B3A 107.1(8) . . ?
B8A B4A B5A 60.5(7) . . ?
B8A B4A B7A 58.7(8) . . ?
C1A B5A B4A 58.0(6) . . ?
C1A B5A B6A 60.3(6) . . ?
C1A B5A B8A 101.8(10) . . ?
C1A B5A B9A 104.6(8) . . ?
C22A B5A C1A 122.8(8) . . ?
C22A B5A B4A 121.2(8) . . ?
C22A B5A B6A 118.6(10) . . ?
C22A B5A B8A 126.6(8) . . ?
C22A B5A B9A 124.3(10) . . ?
B6A B5A B4A 109.6(9) . . ?
B8A B5A B4A 58.3(7) . . ?
B8A B5A B6A 107.9(8) . . ?
B8A B5A B9A 59.8(7) . . ?
B9A B5A B4A 107.5(9) . . ?
B9A B5A B6A 60.3(6) . . ?
C1A B6A C2A 54.6(5) . . ?
C1A B6A B5A 57.7(6) . . ?
C1A B6A B9A 102.2(8) . . ?
C1A B6A B10A 100.5(8) . . ?
C2A B6A B5A 100.9(8) . . ?
C2A B6A B9A 100.8(9) . . ?
C2A B6A B10A 56.7(6) . . ?
C28A B6A C1A 125.2(8) . . ?
C28A B6A C2A 121.7(8) . . ?
C28A B6A B5A 128.4(9) . . ?
C28A B6A B9A 128.4(9) . . ?
C28A B6A B10A 121.7(8) . . ?
B5A B6A B9A 59.8(6) . . ?
B5A B6A B10A 105.1(8) . . ?
B9A B6A B10A 58.4(7) . . ?
B3A B7A H7AA 120.0 . . ?
B4A B7A B3A 61.9(7) . . ?
B4A B7A H7AA 121.0 . . ?
B4A B7A B11A 107.9(9) . . ?
B4A B7A B12A 108.4(11) . . ?
B8A B7A B3A 109.9(10) . . ?
B8A B7A B4A 60.2(8) . . ?
B8A B7A H7AA 121.9 . . ?
B8A B7A B11A 106.8(10) . . ?
B8A B7A B12A 59.4(8) . . ?
B11A B7A B3A 59.6(6) . . ?
B11A B7A H7AA 122.7 . . ?
B11A B7A B12A 60.0(7) . . ?
B12A B7A B3A 109.3(9) . . ?
B12A B7A H7AA 121.5 . . ?
B4A B8A B5A 61.2(7) . . ?
B4A B8A H8AA 119.8 . . ?
B4A B8A B9A 110.2(9) . . ?
B5A B8A H8AA 121.0 . . ?
B7A B8A B4A 61.1(7) . . ?
B7A B8A B5A 110.4(9) . . ?
B7A B8A H8AA 119.7 . . ?
B7A B8A B9A 110.5(9) . . ?
B7A B8A B12A 62.3(8) . . ?
B9A B8A B5A 60.2(7) . . ?
B9A B8A H8AA 121.0 . . ?
B12A B8A B4A 111.5(10) . . ?
B12A B8A B5A 109.4(9) . . ?
B12A B8A H8AA 120.1 . . ?
B12A B8A B9A 60.1(7) . . ?
B5A B9A B6A 60.0(6) . . ?
B5A B9A H9AA 121.6 . . ?
B6A B9A H9AA 120.3 . . ?
B8A B9A B5A 60.0(7) . . ?
B8A B9A B6A 107.8(8) . . ?
B8A B9A H9AA 123.4 . . ?
B10A B9A B5A 107.7(8) . . ?
B10A B9A B6A 61.5(6) . . ?
B10A B9A B8A 105.1(10) . . ?
B10A B9A H9AA 122.6 . . ?
B12A B9A B5A 108.2(9) . . ?
B12A B9A B6A 109.8(9) . . ?
B12A B9A B8A 58.7(7) . . ?
B12A B9A H9AA 121.5 . . ?
B12A B9A B10A 59.2(7) . . ?
C2A B10A B6A 60.0(6) . . ?
C2A B10A B9A 104.7(8) . . ?
C2A B10A H10A 125.4 . . ?
C2A B10A B11A 57.4(7) . . ?
C2A B10A B12A 104.8(8) . . ?
B6A B10A H10A 120.2 . . ?
B9A B10A B6A 60.1(7) . . ?
B9A B10A H10A 122.1 . . ?
B11A B10A B6A 109.7(8) . . ?
B11A B10A B9A 109.8(9) . . ?
B11A B10A H10A 120.4 . . ?
B11A B10A B12A 61.9(8) . . ?
B12A B10A B6A 109.6(8) . . ?
B12A B10A B9A 60.3(7) . . ?
B12A B10A H10A 121.4 . . ?
C2A B11A B3A 59.4(6) . . ?
C2A B11A B7A 103.9(9) . . ?
C2A B11A B10A 60.4(7) . . ?
C2A B11A H11B 124.6 . . ?
C2A B11A B12A 105.1(10) . . ?
B3A B11A B7A 60.4(6) . . ?
B3A B11A H11B 119.4 . . ?
B3A B11A B12A 110.1(9) . . ?
B7A B11A H11B 123.2 . . ?
B7A B11A B12A 60.1(7) . . ?
B10A B11A B3A 111.3(10) . . ?
B10A B11A B7A 107.8(10) . . ?
B10A B11A H11B 120.3 . . ?
B10A B11A B12A 59.4(7) . . ?
B12A B11A H11B 122.1 . . ?
B7A B12A H12B 122.3 . . ?
B8A B12A B7A 58.3(8) . . ?
B8A B12A B9A 61.1(8) . . ?
B8A B12A B10A 107.9(10) . . ?
B8A B12A B11A 105.9(8) . . ?
B8A B12A H12B 122.5 . . ?
B9A B12A B7A 108.1(9) . . ?
B9A B12A B11A 107.3(9) . . ?
B9A B12A H12B 120.9 . . ?
B10A B12A B7A 107.2(8) . . ?
B10A B12A B9A 60.4(8) . . ?
B10A B12A B11A 58.7(7) . . ?
B10A B12A H12B 122.0 . . ?
B11A B12A B7A 59.9(7) . . ?
B11A B12A H12B 123.0 . . ?

loop_
_geom_bond_atom_site_label_1
_geom_bond_atom_site_label_2
_geom_bond_distance
_geom_bond_site_symmetry_2
_geom_bond_publ_flag
F1 C13 1.356(11) . ?
F2 C19 1.390(13) . ?
F3 C25 1.361(11) . ?
F4 C31 1.391(11) . ?
O1 H1 0.98(11) . ?
O1 C5 1.331(12) . ?
N1 C3 1.266(11) . ?
N1 C4 1.420(12) . ?
C1 C2 1.649(13) . ?
C1 C3 1.462(13) . ?
C1 B3 1.767(14) . ?
C1 B4 1.712(13) . ?
C1 B5 1.753(14) . ?
C1 B6 1.794(16) . ?
C2 H2 1.1000 . ?
C2 B3 1.755(15) . ?
C2 B6 1.741(15) . ?
C2 B10 1.679(16) . ?
C2 B11 1.694(14) . ?
C3 H3 0.80(7) . ?
C4 C5 1.397(12) . ?
C4 C9 1.364(14) . ?
C5 C6 1.390(13) . ?
C6 H6 0.9300 . ?
C6 C7 1.320(14) . ?
C7 H7A 0.9300 . ?
C7 C8 1.394(13) . ?
C8 H8A 0.9300 . ?
C8 C9 1.392(14) . ?
C9 H9A 0.9300 . ?
C10 C11 1.372(12) . ?
C10 C15 1.405(13) . ?
C10 B3 1.549(15) . ?
C11 H11A 0.9300 . ?
C11 C12 1.382(14) . ?
C12 H12A 0.9300 . ?
C12 C13 1.362(13) . ?
C13 C14 1.356(13) . ?
C14 H14 0.9300 . ?
C14 C15 1.348(14) . ?
C15 H15 0.9300 . ?
C16 C17 1.395(14) . ?
C16 C21 1.426(12) . ?
C16 B4 1.565(15) . ?
C17 H17 0.9300 . ?
C17 C18 1.403(14) . ?
C18 H18 0.9300 . ?
C18 C19 1.377(16) . ?
C19 C20 1.309(16) . ?
C20 H20 0.9300 . ?
C20 C21 1.378(15) . ?
C21 H21 0.9300 . ?
C22 C23 1.405(14) . ?
C22 C27 1.394(14) . ?
C22 B5 1.551(14) . ?
C23 H23 0.9300 . ?
C23 C24 1.374(13) . ?
C24 H24 0.9300 . ?
C24 C25 1.337(15) . ?
C25 C26 1.336(16) . ?
C26 H26 0.9300 . ?
C26 C27 1.354(14) . ?
C27 H27 0.9300 . ?
C28 C29 1.385(13) . ?
C28 C33 1.383(13) . ?
C28 B6 1.555(13) . ?
C29 H29 0.9300 . ?
C29 C30 1.385(15) . ?
C30 H30 0.9300 . ?
C30 C31 1.346(16) . ?
C31 C32 1.348(16) . ?
C32 H32 0.9300 . ?
C32 C33 1.390(15) . ?
C33 H33 0.9300 . ?
B3 B4 1.840(14) . ?
B3 B7 1.796(15) . ?
B3 B11 1.783(17) . ?
B4 B5 1.825(17) . ?
B4 B7 1.801(14) . ?
B4 B8 1.805(18) . ?
B5 B6 1.821(16) . ?
B5 B8 1.802(15) . ?
B5 B9 1.817(18) . ?
B6 B9 1.790(16) . ?
B6 B10 1.799(15) . ?
B7 H7 1.1000 . ?
B7 B8 1.779(17) . ?
B7 B11 1.756(16) . ?
B7 B12 1.77(2) . ?
B8 H8 1.1000 . ?
B8 B9 1.796(19) . ?
B8 B12 1.753(17) . ?
B9 H9 1.1000 . ?
B9 B10 1.760(16) . ?
B9 B12 1.765(16) . ?
B10 H10 1.1000 . ?
B10 B11 1.746(18) . ?
B10 B12 1.766(16) . ?
B11 H11 1.1000 . ?
B11 B12 1.745(18) . ?
B12 H12 1.1000 . ?
F1A C13A 1.353(12) . ?
F2A C19A 1.355(11) . ?
F3A C25A 1.366(12) . ?
F4A C31A 1.365(13) . ?
O1A C5A 1.364(13) . ?
O1A H1A 0.83(13) . ?
N1A C3A 1.244(11) . ?
N1A C4A 1.406(11) . ?
C1A C2A 1.630(12) . ?
C1A C3A 1.491(12) . ?
C1A B3A 1.764(16) . ?
C1A B4A 1.717(14) . ?
C1A B5A 1.728(14) . ?
C1A B6A 1.777(14) . ?
C2A H2A 1.1000 . ?
C2A B3A 1.716(15) . ?
C2A B6A 1.779(16) . ?
C2A B10A 1.716(14) . ?
C2A B11A 1.664(17) . ?
C3A H3A 0.9300 . ?
C4A C5A 1.394(13) . ?
C4A C9A 1.376(14) . ?
C5A C6A 1.397(13) . ?
C6A H6A 0.9300 . ?
C6A C7A 1.327(16) . ?
C7A H7AB 0.9300 . ?
C7A C8A 1.421(16) . ?
C8A H8AB 0.9300 . ?
C8A C9A 1.387(14) . ?
C9A H9AB 0.9300 . ?
C10A C11A 1.398(14) . ?
C10A C15A 1.380(14) . ?
C10A B3A 1.543(15) . ?
C11A H11C 0.9300 . ?
C11A C12A 1.351(15) . ?
C12A H12C 0.9300 . ?
C12A C13A 1.373(16) . ?
C13A C14A 1.372(16) . ?
C14A H14A 0.9300 . ?
C14A C15A 1.374(14) . ?
C15A H15A 0.9300 . ?
C16A C17A 1.391(15) . ?
C16A C21A 1.397(14) . ?
C16A B4A 1.574(14) . ?
C17A H17A 0.9300 . ?
C17A C18A 1.394(14) . ?
C18A H18A 0.9300 . ?
C18A C19A 1.384(16) . ?
C19A C20A 1.362(15) . ?
C20A H20A 0.9300 . ?
C20A C21A 1.375(14) . ?
C21A H21A 0.9300 . ?
C22A C23A 1.413(13) . ?
C22A C27A 1.359(14) . ?
C22A B5A 1.580(17) . ?
C23A H23A 0.9300 . ?
C23A C24A 1.399(17) . ?
C24A H24A 0.9300 . ?
C24A C25A 1.342(17) . ?
C25A C26A 1.381(16) . ?
C26A H26A 0.9300 . ?
C26A C27A 1.394(14) . ?
C27A H27A 0.9300 . ?
C28A C29A 1.382(14) . ?
C28A C33A 1.411(13) . ?
C28A B6A 1.545(16) . ?
C29A H29A 0.9300 . ?
C29A C30A 1.375(15) . ?
C30A H30A 0.9300 . ?
C30A C31A 1.395(14) . ?
C31A C32A 1.328(15) . ?
C32A H32A 0.9300 . ?
C32A C33A 1.355(14) . ?
C33A H33A 0.9300 . ?
B3A B4A 1.843(17) . ?
B3A B7A 1.807(15) . ?
B3A B11A 1.792(16) . ?
B4A B5A 1.812(19) . ?
B4A B7A 1.775(18) . ?
B4A B8A 1.759(16) . ?
B5A B6A 1.805(14) . ?
B5A B8A 1.799(19) . ?
B5A B9A 1.801(15) . ?
B6A B9A 1.811(15) . ?
B6A B10A 1.836(18) . ?
B7A H7AA 1.1000 . ?
B7A B8A 1.73(2) . ?
B7A B11A 1.801(16) . ?
B7A B12A 1.803(18) . ?
B8A H8AA 1.1000 . ?
B8A B9A 1.794(18) . ?
B8A B12A 1.751(18) . ?
B9A H9AA 1.1000 . ?
B9A B10A 1.778(17) . ?
B9A B12A 1.78(2) . ?
B10A H10A 1.1000 . ?
B10A B11A 1.75(2) . ?
B10A B12A 1.757(17) . ?
B11A H11B 1.1000 . ?
B11A B12A 1.801(18) . ?
B12A H12B 1.1000 . ?
